data_4348544
loop_
_publ_author_name
'Borrajo-Calleja, Gustavo M'
'de Juli\'an, Eire'
'Bay\'on, Esther'
'D\'iez, Josefina'
'Lastra, Elena'
'Merino, Isabel'
'Gamasa, M. Pilar'

_publ_section_title
;
 Synthesis of Silver(I) and Gold(I) Complexes Containing Enantiopure Pybox
 Ligands. First Assays on the Silver(I)-Catalyzed Asymmetric Addition of
 Alkynes to Imines.
;
_journal_issue 17
_journal_name_full 'Inorganic chemistry'
_journal_page_first 8794
_journal_page_last 8807
_journal_paper_doi 10.1021/acs.inorgchem.6b01323
_journal_volume 55
_journal_year 2016
_chemical_absolute_configuration ad
_chemical_compound_source synthesis
_chemical_formula_moiety 'C75 H57 Ag2 N9 O6, 2(F6 Sb), C H2 Cl2'
_chemical_formula_sum 'C76 H59 Ag2 Cl2 F12 N9 O6 Sb2'
_chemical_formula_weight 1952.46
_space_group_crystal_system monoclinic
_space_group_IT_number 4
_space_group_name_Hall 'P 2yb'
_space_group_name_H-M_alt 'P 1 21 1'
_atom_sites_solution_hydrogens geom
_audit_creation_method SHELXL-2014
_cell_angle_alpha 90
_cell_angle_beta 116.471(8)
_cell_angle_gamma 90
_cell_formula_units_Z 2
_cell_length_a 13.7551(9)
_cell_length_b 21.2733(9)
_cell_length_c 13.9694(8)
_cell_measurement_reflns_used 5142
_cell_measurement_temperature 150(1)
_cell_measurement_theta_max 74.6167
_cell_measurement_theta_min 3.5867
_cell_volume 3659.1(4)
_computing_cell_refinement
;
CrysAlisPro, Agilent Technologies,
Version 1.171.35.19 (release 27-10-2011 CrysAlis171 .NET)
(compiled Oct 27 2011,15:02:11)
;
_computing_data_collection
;
 
CrysAlisPro, Agilent Technologies,
Version 1.171.35.19 (release 27-10-2011 CrysAlis171 .NET)
(compiled Oct 27 2011,15:02:11)
;
_computing_data_reduction
;
CrysAlisPro, Agilent Technologies,
Version 1.171.35.19 (release 27-10-2011 CrysAlis171 .NET)
(compiled Oct 27 2011,15:02:11)
;
_computing_publication_material 'WinGX publication routines (Farrugia, 1999)'
_computing_structure_refinement 'SHELXL-2014 (Sheldrick, 2014)'
_computing_structure_solution DIRDIF-2008
_diffrn_ambient_temperature 150(2)
_diffrn_detector_area_resol_mean 8.2640
_diffrn_measured_fraction_theta_full 0.948
_diffrn_measured_fraction_theta_max 0.904
_diffrn_measurement_device_type 'Xcalibur, Onyx, Nova'
_diffrn_measurement_method '\w scans'
_diffrn_radiation_type CuK\a
_diffrn_radiation_wavelength 1.5418
_diffrn_reflns_av_R_equivalents 0.0432
_diffrn_reflns_av_unetI/netI 0.0704
_diffrn_reflns_Laue_measured_fraction_full 0.948
_diffrn_reflns_Laue_measured_fraction_max 0.904
_diffrn_reflns_limit_h_max 14
_diffrn_reflns_limit_h_min -15
_diffrn_reflns_limit_k_max 18
_diffrn_reflns_limit_k_min -25
_diffrn_reflns_limit_l_max 16
_diffrn_reflns_limit_l_min -17
_diffrn_reflns_number 13619
_diffrn_reflns_point_group_measured_fraction_full 0.668
_diffrn_reflns_point_group_measured_fraction_max 0.624
_diffrn_reflns_theta_full 67.000
_diffrn_reflns_theta_max 74.791
_diffrn_reflns_theta_min 3.590
_diffrn_source 'Nova (Cu) X-ray Source'
_exptl_absorpt_coefficient_mu 11.484
_exptl_absorpt_correction_T_max 1.00000
_exptl_absorpt_correction_T_min 0.75648
_exptl_absorpt_correction_type multi-scan
_exptl_absorpt_process_details
;
CrysAlisPro, Agilent Technologies,
Version 1.171.35.19 (release 27-10-2011 CrysAlis171 .NET)
(compiled Oct 27 2011,15:02:11)
Empirical absorption correction using spherical harmonics,
 implemented in SCALE3 ABSPACK scaling algorithm.
;
_exptl_crystal_colour colourless
_exptl_crystal_density_diffrn 1.772
_exptl_crystal_description prism
_exptl_crystal_F_000 1928
_exptl_crystal_size_max 0.0530
_exptl_crystal_size_mid 0.0242
_exptl_crystal_size_min 0.0138
_refine_diff_density_max 2.203
_refine_diff_density_min -1.261
_refine_diff_density_rms 0.183
_refine_ls_abs_structure_details
;
 Flack x determined using 1880 quotients [(I+)-(I-)]/[(I+)+(I-)]
 (Parsons, Flack and Wagner, Acta Cryst. B69 (2013) 249-259).
;
_refine_ls_abs_structure_Flack 0.08(1)
_refine_ls_extinction_method none
_refine_ls_goodness_of_fit_ref 1.088
_refine_ls_hydrogen_treatment constr
_refine_ls_matrix_type full
_refine_ls_number_parameters 970
_refine_ls_number_reflns 9391
_refine_ls_number_restraints 22
_refine_ls_restrained_S_all 1.086
_refine_ls_R_factor_all 0.0851
_refine_ls_R_factor_gt 0.0774
_refine_ls_shift/su_max 0.001
_refine_ls_shift/su_mean 0.000
_refine_ls_structure_factor_coef Fsqd
_refine_ls_weighting_details 'w=1/[\s^2^(Fo^2^)+(0.1278P)^2^+15.6655P] where P=(Fo^2^+2Fc^2^)/3'
_refine_ls_weighting_scheme calc
_refine_ls_wR_factor_gt 0.2223
_refine_ls_wR_factor_ref 0.2308
_reflns_Friedel_coverage 0.343
_reflns_Friedel_fraction_full 0.370
_reflns_Friedel_fraction_max 0.328
_reflns_number_gt 8206
_reflns_number_total 9391
_reflns_threshold_expression 'I > 2\s(I)'
_cod_data_source_file ic6b01323_si_001.cif
_cod_data_source_block 11
_cod_original_sg_symbol_H-M 'P 21'
_cod_database_code 4348544
_shelx_space_group_comment
;
The symmetry employed for this shelxl refinement is uniquely defined
by the following loop, which should always be used as a source of
symmetry information in preference to the above space-group names.
They are only intended as comments.
;
_shelxl_version_number 2014-3

loop_
_space_group_symop_operation_xyz
'x, y, z'
'-x, y+1/2, -z'

loop_
_atom_site_label
_atom_site_type_symbol
_atom_site_fract_x
_atom_site_fract_y
_atom_site_fract_z
_atom_site_U_iso_or_equiv
_atom_site_adp_type
_atom_site_occupancy
_atom_site_site_symmetry_order
_atom_site_calc_flag
_atom_site_refinement_flags_posn
_atom_site_refinement_flags_adp
C1 C 0.5451(16) 0.7794(10) 0.8635(16) 0.046(4) Uani 1 1 d . .
C2 C 0.4764(18) 0.8191(11) 0.7850(17) 0.054(5) Uani 1 1 d . .
H2 H 0.4302 0.8028 0.7183 0.064 Uiso 1 1 calc R U
C3 C 0.475(2) 0.8820(11) 0.803(2) 0.064(6) Uani 1 1 d . .
H3 H 0.4274 0.9086 0.7496 0.077 Uiso 1 1 calc R U
C4 C 0.545(2) 0.9049(11) 0.902(2) 0.061(6) Uani 1 1 d . .
H4 H 0.5447 0.9478 0.9151 0.074 Uiso 1 1 calc R U
C5 C 0.614(2) 0.8666(13) 0.9833(19) 0.062(6) Uani 1 1 d . .
H5 H 0.6607 0.8834 1.0494 0.074 Uiso 1 1 calc R U
C6 C 0.6133(17) 0.8010(12) 0.9644(16) 0.053(5) Uani 1 1 d . .
C7 C 0.6762(19) 0.7484(12) 1.041(2) 0.060(6) Uani 1 1 d . .
H7A H 0.7536 0.7525 1.0642 0.072 Uiso 1 1 calc R U
H7B H 0.6626 0.7482 1.1038 0.072 Uiso 1 1 calc R U
C8 C 0.6337(17) 0.6917(10) 0.9777(17) 0.052(5) Uani 1 1 d . .
H8 H 0.6915 0.6624 0.9851 0.062 Uiso 1 1 calc R U
C9 C 0.5608(16) 0.7069(9) 0.8633(17) 0.049(4) Uani 1 1 d . .
H9 H 0.5934 0.6947 0.8164 0.059 Uiso 1 1 calc R U
C10 C 0.4603(16) 0.6537(8) 0.9186(16) 0.046(4) Uani 1 1 d . .
C11 C 0.3753(16) 0.6176(9) 0.9343(16) 0.046(4) Uani 1 1 d . .
C12 C 0.371(2) 0.6223(9) 1.0326(16) 0.052(5) Uani 1 1 d . .
H12 H 0.4235 0.6437 1.0906 0.062 Uiso 1 1 calc R U
C13 C 0.2846(18) 0.5933(11) 1.0379(16) 0.058(5) Uani 1 1 d . .
H13 H 0.2779 0.5953 1.1012 0.070 Uiso 1 1 calc R U
C14 C 0.210(2) 0.5625(11) 0.955(2) 0.067(6) Uani 1 1 d . .
H14 H 0.1496 0.5449 0.9581 0.080 Uiso 1 1 calc R U
C15 C 0.2267(16) 0.5574(9) 0.8633(15) 0.049(4) Uani 1 1 d . .
C16 C 0.1521(16) 0.5171(11) 0.7679(16) 0.050(4) Uani 1 1 d . .
C17 C 0.0763(17) 0.4596(10) 0.6244(17) 0.052(5) Uani 1 1 d . .
H17 H 0.0398 0.4753 0.5508 0.062 Uiso 1 1 calc R U
C18 C -0.002(2) 0.4607(14) 0.679(3) 0.079(8) Uani 1 1 d . .
H18 H -0.0733 0.4777 0.6312 0.095 Uiso 1 1 calc R U
C19 C -0.009(2) 0.3943(13) 0.718(2) 0.074(8) Uani 1 1 d . .
H19B H 0.0152 0.3936 0.7951 0.089 Uiso 1 1 calc R U
H19A H -0.0828 0.3782 0.6829 0.089 Uiso 1 1 calc R U
C20 C 0.0662(17) 0.3572(11) 0.6878(19) 0.059(6) Uani 1 1 d . .
C21 C 0.095(2) 0.2920(11) 0.705(2) 0.067(7) Uani 1 1 d . .
H21 H 0.0684 0.2668 0.7428 0.080 Uiso 1 1 calc R U
C22 C 0.161(3) 0.2678(11) 0.667(3) 0.088(10) Uani 1 1 d . .
H22 H 0.1787 0.2254 0.6777 0.106 Uiso 1 1 calc R U
C23 C 0.202(2) 0.3034(16) 0.615(3) 0.093(10) Uani 1 1 d . .
H23 H 0.2466 0.2850 0.5881 0.112 Uiso 1 1 calc R U
C24 C 0.1797(19) 0.3663(13) 0.599(2) 0.065(6) Uani 1 1 d . .
H24 H 0.2145 0.3915 0.5695 0.078 Uiso 1 1 calc R U
C25 C 0.1074(18) 0.3907(11) 0.6271(18) 0.057(5) Uani 1 1 d . .
C26 C 0.0944(19) 0.7725(11) 0.7304(16) 0.057(5) Uani 1 1 d . .
C27 C 0.168(2) 0.8191(14) 0.7381(16) 0.069(7) Uani 1 1 d . .
H27 H 0.2410 0.8098 0.7589 0.083 Uiso 1 1 calc R U
C28 C 0.129(4) 0.8792(17) 0.714(2) 0.093(10) Uani 1 1 d . .
H28 H 0.1759 0.9108 0.7131 0.112 Uiso 1 1 calc R U
C29 C 0.028(4) 0.8938(15) 0.691(2) 0.092(9) Uani 1 1 d . U
H29 H 0.0054 0.9354 0.6779 0.110 Uiso 1 1 calc R U
C30 C -0.045(3) 0.8464(14) 0.687(2) 0.086(8) Uani 1 1 d . U
H30 H -0.1162 0.8567 0.6719 0.103 Uiso 1 1 calc R U
C31 C -0.012(2) 0.7860(12) 0.704(2) 0.063(6) Uani 1 1 d . .
C32 C -0.0761(19) 0.7281(12) 0.6996(19) 0.061(6) Uani 1 1 d . .
H32A H -0.1385 0.7243 0.6303 0.074 Uiso 1 1 calc R U
H32B H -0.1011 0.7292 0.7545 0.074 Uiso 1 1 calc R U
C33 C 0.0019(16) 0.6746(12) 0.7184(15) 0.053(5) Uani 1 1 d . .
H33 H 0.0027 0.6453 0.7730 0.063 Uiso 1 1 calc R U
C34 C 0.1144(15) 0.7016(10) 0.7469(13) 0.044(4) Uani 1 1 d . .
H34 H 0.1668 0.6914 0.8203 0.053 Uiso 1 1 calc R U
C35 C 0.0633(16) 0.6449(9) 0.6006(14) 0.043(4) Uani 1 1 d . .
C36 C 0.0568(15) 0.6159(8) 0.5002(13) 0.041(4) Uani 1 1 d . .
C37 C -0.0415(16) 0.6175(9) 0.4098(16) 0.046(4) Uani 1 1 d . .
H37 H -0.1032 0.6341 0.4115 0.055 Uiso 1 1 calc R U
C38 C -0.0447(16) 0.5936(13) 0.3172(14) 0.058(5) Uani 1 1 d . .
H38 H -0.1100 0.5919 0.2553 0.070 Uiso 1 1 calc R U
C39 C 0.0494(16) 0.5724(9) 0.3166(15) 0.049(4) Uani 1 1 d . .
H39 H 0.0501 0.5596 0.2532 0.059 Uiso 1 1 calc R U
C40 C 0.1407(13) 0.5704(9) 0.4101(14) 0.040(4) Uani 1 1 d . .
C41 C 0.2390(15) 0.5384(9) 0.4134(15) 0.042(4) Uani 1 1 d . .
C42 C 0.3916(16) 0.4901(10) 0.4566(17) 0.049(4) Uani 1 1 d . .
H42 H 0.4658 0.5033 0.5047 0.059 Uiso 1 1 calc R U
C43 C 0.3543(19) 0.5157(10) 0.3461(17) 0.053(5) Uani 1 1 d . .
H43 H 0.4064 0.5458 0.3423 0.063 Uiso 1 1 calc R U
C44 C 0.332(2) 0.4611(12) 0.267(2) 0.065(6) Uani 1 1 d . .
H44B H 0.2591 0.4631 0.2099 0.078 Uiso 1 1 calc R U
H44A H 0.3833 0.4617 0.2364 0.078 Uiso 1 1 calc R U
C45 C 0.3480(19) 0.4040(11) 0.3335(19) 0.056(5) Uani 1 1 d . .
C46 C 0.330(2) 0.3413(11) 0.298(3) 0.068(7) Uani 1 1 d . .
H46 H 0.3026 0.3318 0.2260 0.081 Uiso 1 1 calc R U
C47 C 0.352(3) 0.2961(13) 0.370(3) 0.081(9) Uani 1 1 d . .
H47 H 0.3415 0.2547 0.3461 0.097 Uiso 1 1 calc R U
C48 C 0.390(3) 0.3072(13) 0.481(3) 0.081(8) Uani 1 1 d . .
H48 H 0.4056 0.2738 0.5284 0.097 Uiso 1 1 calc R U
C49 C 0.4052(19) 0.3702(12) 0.518(2) 0.065(6) Uani 1 1 d . .
H49 H 0.4285 0.3804 0.5898 0.078 Uiso 1 1 calc R U
C50 C 0.3821(18) 0.4155(10) 0.4392(19) 0.055(5) Uani 1 1 d . .
C51 C 0.2566(18) 0.7930(10) 0.4342(17) 0.051(5) Uani 1 1 d . .
C52 C 0.242(3) 0.8292(12) 0.5080(18) 0.077(8) Uani 1 1 d . .
H52 H 0.2189 0.8103 0.5546 0.092 Uiso 1 1 calc R U
C53 C 0.259(3) 0.8913(14) 0.514(3) 0.111(14) Uani 1 1 d . .
H53 H 0.2456 0.9154 0.5619 0.133 Uiso 1 1 calc R U
C54 C 0.298(2) 0.9195(17) 0.449(3) 0.103(11) Uani 1 1 d . U
H54 H 0.3133 0.9623 0.4574 0.123 Uiso 1 1 calc R U
C55 C 0.314(2) 0.8881(15) 0.373(3) 0.088(9) Uani 1 1 d . U
H55 H 0.3378 0.9077 0.3278 0.106 Uiso 1 1 calc R U
C56 C 0.2901(19) 0.8212(11) 0.367(2) 0.064(6) Uani 1 1 d . U
C57 C 0.300(3) 0.7731(15) 0.290(2) 0.084(8) Uani 1 1 d . U
H57B H 0.2467 0.7810 0.2171 0.101 Uiso 1 1 calc R U
H57A H 0.3721 0.7741 0.2935 0.101 Uiso 1 1 calc R U
C58 C 0.279(2) 0.7099(12) 0.3300(18) 0.062(6) Uani 1 1 d . .
H58 H 0.2280 0.6834 0.2720 0.074 Uiso 1 1 calc R U
C59 C 0.2422(15) 0.7226(10) 0.4149(15) 0.048(4) Uani 1 1 d . .
H59 H 0.1671 0.7092 0.3929 0.058 Uiso 1 1 calc R U
C60 C 0.3962(15) 0.6685(9) 0.4888(14) 0.043(4) Uani 1 1 d . .
C61 C 0.4951(17) 0.6338(9) 0.5620(15) 0.047(4) Uani 1 1 d . .
C62 C 0.5866(18) 0.6348(9) 0.5445(17) 0.052(5) Uani 1 1 d . .
H62 H 0.5865 0.6538 0.4845 0.062 Uiso 1 1 calc R U
C63 C 0.6793(19) 0.6054(10) 0.623(2) 0.061(6) Uani 1 1 d . .
H63 H 0.7430 0.6053 0.6148 0.074 Uiso 1 1 calc R U
C64 C 0.6784(16) 0.5767(10) 0.7103(18) 0.053(5) Uani 1 1 d . .
H64 H 0.7406 0.5582 0.7628 0.064 Uiso 1 1 calc R U
C65 C 0.5790(14) 0.5765(9) 0.7172(16) 0.046(4) Uani 1 1 d . .
C66 C 0.5684(17) 0.5409(10) 0.8042(15) 0.050(5) Uani 1 1 d . .
C67 C 0.514(2) 0.4815(11) 0.8983(17) 0.061(6) Uani 1 1 d . .
H67 H 0.4593 0.4877 0.9250 0.073 Uiso 1 1 calc R U
C68 C 0.622(2) 0.5080(12) 0.971(2) 0.068(7) Uani 1 1 d . .
H68 H 0.6158 0.5379 1.0213 0.082 Uiso 1 1 calc R U
C69 C 0.704(3) 0.4557(12) 1.033(2) 0.074(8) Uani 1 1 d . .
H69A H 0.7736 0.4629 1.0327 0.089 Uiso 1 1 calc R U
H69B H 0.7142 0.4528 1.1057 0.089 Uiso 1 1 calc R U
C70 C 0.649(2) 0.3966(14) 0.969(2) 0.071(7) Uani 1 1 d . .
C71 C 0.688(4) 0.3403(15) 0.980(3) 0.101(13) Uani 1 1 d . .
H71 H 0.7585 0.3314 1.0297 0.121 Uiso 1 1 calc R U
C72 C 0.618(5) 0.2922(15) 0.913(4) 0.118(17) Uani 1 1 d . .
H72 H 0.6441 0.2513 0.9216 0.142 Uiso 1 1 calc R U
C73 C 0.512(5) 0.3034(16) 0.836(4) 0.118(16) Uani 1 1 d . .
H73 H 0.4688 0.2716 0.7911 0.142 Uiso 1 1 calc R U
C74 C 0.473(3) 0.3657(16) 0.828(2) 0.081(8) Uani 1 1 d . .
H74 H 0.4017 0.3756 0.7802 0.098 Uiso 1 1 calc R U
C75 C 0.542(2) 0.4125(11) 0.8950(19) 0.063(6) Uani 1 1 d . .
C76 C 0.975(8) 0.872(4) 0.963(9) 0.267(10) Uani 1 1 d . .
H76A H 0.9562 0.8698 0.8879 0.320 Uiso 1 1 calc R U
H76B H 1.0167 0.8347 0.9979 0.320 Uiso 1 1 calc R U
Ag1 Ag 0.31388(11) 0.66689(7) 0.66892(10) 0.0474(3) Uani 1 1 d . .
Ag2 Ag 0.31362(13) 0.52122(7) 0.66132(11) 0.0526(4) Uani 1 1 d . .
F1 F 0.4416(13) 0.0407(8) -0.1707(14) 0.088(5) Uani 1 1 d . .
F2 F 0.4598(12) 0.1411(6) -0.2724(11) 0.071(4) Uani 1 1 d . .
F3 F 0.2907(11) 0.1293(7) -0.2318(11) 0.067(3) Uani 1 1 d . .
F4 F 0.2651(11) 0.1211(8) -0.4313(11) 0.080(4) Uani 1 1 d . .
F5 F 0.2472(13) 0.0166(7) -0.3301(17) 0.091(5) Uani 1 1 d . .
F6 F 0.4115(12) 0.0289(7) -0.3742(14) 0.078(4) Uani 1 1 d . .
F7 F 0.9076(14) 0.1189(9) -0.1042(13) 0.094(5) Uani 1 1 d . .
F8 F 1.1119(15) 0.1216(12) -0.0675(13) 0.113(7) Uani 1 1 d . .
F9 F 1.0603(15) 0.1038(12) 0.0976(13) 0.107(6) Uani 1 1 d . .
F10 F 1.1512(17) 0.2109(11) 0.0763(13) 0.115(7) Uani 1 1 d . .
F11 F 0.9449(18) 0.2088(9) 0.0409(14) 0.102(6) Uani 1 1 d . .
F12 F 0.994(2) 0.2258(11) -0.118(2) 0.142(9) Uani 1 1 d . .
N1 N 0.4549(12) 0.6743(8) 0.8336(13) 0.047(3) Uani 1 1 d . .
N2 N 0.3055(11) 0.5865(7) 0.8511(10) 0.039(3) Uani 1 1 d . .
N3 N 0.1668(14) 0.5007(7) 0.6921(15) 0.051(4) Uani 1 1 d . .
N4 N 0.1446(14) 0.6717(7) 0.6650(12) 0.047(4) Uani 1 1 d . .
N5 N 0.1477(12) 0.5921(8) 0.5044(11) 0.044(3) Uani 1 1 d . .
N6 N 0.3124(14) 0.5113(7) 0.4944(14) 0.047(4) Uani 1 1 d . .
N7 N 0.3223(14) 0.6874(8) 0.5132(13) 0.048(4) Uani 1 1 d . .
N8 N 0.4893(13) 0.6056(7) 0.6446(11) 0.043(3) Uani 1 1 d . .
N9 N 0.4838(15) 0.5147(9) 0.7913(13) 0.055(4) Uani 1 1 d . .
O2 O 0.0571(13) 0.5017(8) 0.7674(16) 0.069(5) Uani 1 1 d . .
O1 O 0.5538(11) 0.6626(8) 1.0097(10) 0.056(3) Uani 1 1 d . .
O3 O -0.0250(12) 0.6427(7) 0.6150(11) 0.052(3) Uani 1 1 d . .
O4 O 0.2530(12) 0.5454(7) 0.3269(12) 0.054(3) Uani 1 1 d . .
O5 O 0.3873(13) 0.6789(7) 0.3928(11) 0.058(4) Uani 1 1 d . .
O6 O 0.6574(12) 0.5407(8) 0.8988(11) 0.060(4) Uani 1 1 d . .
Sb1 Sb 0.35294(11) 0.07951(6) -0.30024(12) 0.0547(4) Uani 1 1 d . .
Sb2 Sb 1.02912(14) 0.16560(12) -0.01376(12) 0.0787(5) Uani 1 1 d . .
Cl1 Cl 0.861(2) 0.8744(12) 0.980(3) 0.267(10) Uani 1 1 d . .
Cl2 Cl 1.054(2) 0.9411(12) 1.021(3) 0.267(10) Uani 1 1 d . .

loop_
_atom_site_aniso_label
_atom_site_aniso_U_11
_atom_site_aniso_U_22
_atom_site_aniso_U_33
_atom_site_aniso_U_23
_atom_site_aniso_U_13
_atom_site_aniso_U_12
C1 0.035(10) 0.051(11) 0.057(10) -0.003(9) 0.025(8) -0.003(8)
C2 0.051(12) 0.059(13) 0.056(11) -0.004(10) 0.029(10) -0.011(10)
C3 0.072(16) 0.052(14) 0.079(15) 0.009(11) 0.042(13) 0.001(11)
C4 0.068(15) 0.043(12) 0.086(16) 0.008(11) 0.046(13) 0.006(10)
C5 0.076(16) 0.066(14) 0.055(11) -0.013(11) 0.039(12) -0.014(12)
C6 0.038(11) 0.085(15) 0.041(9) -0.007(9) 0.021(9) -0.005(10)
C7 0.044(13) 0.064(14) 0.065(13) -0.005(11) 0.018(10) -0.005(10)
C8 0.035(11) 0.055(12) 0.058(11) -0.012(9) 0.015(8) -0.002(9)
C9 0.039(11) 0.042(10) 0.070(11) -0.011(9) 0.026(9) -0.009(8)
C10 0.041(10) 0.037(10) 0.062(10) -0.013(8) 0.023(8) 0.000(7)
C11 0.040(11) 0.039(10) 0.051(10) 0.007(8) 0.013(8) 0.002(7)
C12 0.075(15) 0.035(10) 0.043(9) -0.004(8) 0.023(9) -0.009(9)
C13 0.071(13) 0.055(12) 0.053(9) -0.009(10) 0.033(9) -0.001(11)
C14 0.056(14) 0.058(14) 0.089(17) -0.007(12) 0.036(12) -0.002(10)
C15 0.045(11) 0.049(11) 0.046(9) 0.008(8) 0.016(8) -0.002(8)
C16 0.044(11) 0.049(11) 0.057(10) -0.004(10) 0.022(9) -0.006(9)
C17 0.055(12) 0.042(10) 0.053(10) -0.010(9) 0.018(9) -0.012(9)
C18 0.033(13) 0.072(16) 0.12(2) 0.004(16) 0.022(13) -0.012(11)
C19 0.060(15) 0.071(16) 0.084(16) -0.004(13) 0.025(13) -0.039(13)
C20 0.033(11) 0.067(15) 0.063(12) 0.008(11) 0.009(9) -0.007(10)
C21 0.073(17) 0.039(12) 0.061(13) 0.006(10) 0.004(12) -0.007(11)
C22 0.11(2) 0.026(12) 0.10(2) 0.003(12) 0.016(18) 0.016(13)
C23 0.067(18) 0.073(19) 0.11(2) -0.035(18) 0.010(16) -0.005(14)
C24 0.048(14) 0.070(15) 0.067(13) -0.004(12) 0.016(11) -0.023(11)
C25 0.048(12) 0.058(14) 0.059(11) 0.015(10) 0.018(9) 0.008(10)
C26 0.063(14) 0.058(13) 0.042(9) -0.005(9) 0.015(9) 0.004(11)
C27 0.069(15) 0.088(19) 0.041(10) -0.031(12) 0.016(10) -0.022(14)
C28 0.14(3) 0.08(2) 0.075(17) -0.013(15) 0.05(2) -0.03(2)
C29 0.15(3) 0.064(16) 0.062(13) -0.002(13) 0.042(17) 0.013(15)
C30 0.12(2) 0.068(15) 0.064(13) -0.016(13) 0.037(15) 0.012(14)
C31 0.058(16) 0.071(17) 0.058(12) 0.003(11) 0.024(11) 0.009(12)
C32 0.049(13) 0.076(16) 0.064(12) -0.006(11) 0.030(10) 0.007(11)
C33 0.046(11) 0.070(15) 0.045(8) 0.017(10) 0.023(8) 0.008(10)
C34 0.037(10) 0.061(12) 0.032(7) -0.006(8) 0.011(7) 0.008(8)
C35 0.046(11) 0.043(10) 0.039(8) 0.004(7) 0.018(8) -0.002(8)
C36 0.044(10) 0.041(9) 0.035(7) -0.005(7) 0.014(7) 0.005(7)
C37 0.047(11) 0.043(10) 0.053(9) 0.011(8) 0.028(9) 0.011(8)
C38 0.043(11) 0.080(15) 0.041(8) -0.005(11) 0.008(7) 0.010(11)
C39 0.060(12) 0.035(9) 0.050(9) 0.006(8) 0.022(8) 0.011(9)
C40 0.032(9) 0.043(10) 0.045(8) 0.006(7) 0.016(7) 0.002(7)
C41 0.036(10) 0.037(9) 0.050(9) -0.009(7) 0.017(8) 0.002(7)
C42 0.038(11) 0.049(11) 0.062(11) -0.008(9) 0.025(9) 0.004(9)
C43 0.074(14) 0.029(9) 0.062(11) 0.005(9) 0.037(10) 0.004(9)
C44 0.077(16) 0.070(15) 0.067(13) 0.008(12) 0.049(12) 0.014(12)
C45 0.058(13) 0.053(12) 0.066(12) -0.011(10) 0.036(10) -0.001(10)
C46 0.060(15) 0.048(14) 0.100(19) -0.015(13) 0.039(14) 0.004(11)
C47 0.08(2) 0.040(13) 0.14(3) -0.029(16) 0.07(2) -0.014(12)
C48 0.09(2) 0.050(14) 0.11(2) 0.010(14) 0.054(18) 0.009(13)
C49 0.051(14) 0.060(13) 0.078(14) -0.014(12) 0.022(11) 0.012(10)
C50 0.051(12) 0.044(12) 0.071(13) -0.009(10) 0.030(10) -0.004(9)
C51 0.059(13) 0.039(10) 0.049(10) 0.002(8) 0.019(10) 0.006(9)
C52 0.11(2) 0.055(13) 0.047(10) 0.006(10) 0.020(12) 0.029(14)
C53 0.13(3) 0.048(16) 0.09(2) 0.001(15) 0.00(2) 0.029(17)
C54 0.054(17) 0.08(2) 0.12(2) -0.007(17) -0.010(15) -0.014(14)
C55 0.035(13) 0.08(2) 0.11(2) 0.022(15) 0.001(13) 0.002(12)
C56 0.053(12) 0.056(13) 0.084(14) 0.033(11) 0.030(11) 0.024(10)
C57 0.085(18) 0.099(19) 0.082(15) 0.040(13) 0.049(14) 0.049(16)
C58 0.071(15) 0.059(14) 0.055(11) 0.023(10) 0.027(10) 0.031(11)
C59 0.035(10) 0.056(12) 0.045(9) 0.002(9) 0.010(7) 0.010(9)
C60 0.049(10) 0.027(8) 0.052(8) -0.005(8) 0.023(8) 0.004(8)
C61 0.052(12) 0.043(10) 0.044(9) -0.014(8) 0.020(8) -0.008(9)
C62 0.057(13) 0.034(9) 0.058(11) 0.000(8) 0.021(9) 0.007(9)
C63 0.055(13) 0.042(12) 0.093(16) 0.000(11) 0.038(12) -0.001(9)
C64 0.047(11) 0.036(10) 0.071(12) 0.009(9) 0.022(9) 0.001(9)
C65 0.034(9) 0.034(9) 0.063(10) -0.005(8) 0.015(8) -0.003(7)
C66 0.047(12) 0.057(12) 0.042(9) 0.008(8) 0.017(8) 0.015(9)
C67 0.077(16) 0.066(14) 0.051(10) 0.005(10) 0.038(11) 0.015(12)
C68 0.067(16) 0.065(17) 0.069(13) 0.028(12) 0.026(12) 0.034(12)
C69 0.10(2) 0.062(15) 0.062(13) 0.032(12) 0.036(13) 0.028(14)
C70 0.070(17) 0.078(17) 0.078(15) 0.016(14) 0.044(13) 0.022(14)
C71 0.17(3) 0.07(2) 0.11(2) 0.039(18) 0.10(3) 0.07(2)
C72 0.24(5) 0.045(18) 0.13(3) 0.022(19) 0.13(4) 0.04(2)
C73 0.22(5) 0.052(17) 0.15(4) 0.01(2) 0.15(4) 0.01(2)
C74 0.09(2) 0.10(2) 0.084(17) 0.017(16) 0.067(16) 0.003(16)
C75 0.093(19) 0.052(14) 0.060(12) 0.010(10) 0.047(13) 0.009(12)
C76 0.31(2) 0.238(15) 0.36(3) -0.106(16) 0.24(2) -0.124(15)
Ag1 0.0483(8) 0.0460(7) 0.0468(6) -0.0004(6) 0.0203(5) -0.0010(6)
Ag2 0.0581(9) 0.0474(8) 0.0515(7) 0.0040(6) 0.0237(6) -0.0007(7)
F1 0.074(10) 0.091(12) 0.088(10) 0.033(9) 0.025(8) 0.013(8)
F2 0.088(10) 0.057(7) 0.058(7) 0.006(6) 0.023(7) -0.014(7)
F3 0.066(8) 0.068(8) 0.068(7) -0.014(6) 0.030(6) 0.000(6)
F4 0.055(8) 0.121(13) 0.066(7) 0.002(8) 0.030(6) 0.008(8)
F5 0.080(10) 0.060(8) 0.145(15) -0.041(10) 0.060(10) -0.032(8)
F6 0.069(9) 0.065(9) 0.106(11) -0.024(8) 0.044(8) -0.001(7)
F7 0.083(11) 0.126(15) 0.066(8) -0.021(9) 0.028(8) -0.031(10)
F8 0.083(11) 0.20(2) 0.070(9) -0.018(11) 0.045(8) -0.006(12)
F9 0.096(11) 0.160(19) 0.069(8) 0.022(11) 0.039(8) 0.004(12)
F10 0.120(15) 0.156(17) 0.068(9) -0.021(11) 0.041(9) -0.070(14)
F11 0.150(17) 0.097(12) 0.083(10) -0.005(10) 0.074(11) -0.001(12)
F12 0.20(3) 0.108(16) 0.135(19) 0.042(15) 0.090(19) 0.000(16)
N1 0.042(9) 0.043(9) 0.057(8) -0.007(8) 0.023(7) -0.005(7)
N2 0.041(7) 0.039(8) 0.038(6) 0.001(6) 0.018(6) 0.004(6)
N3 0.050(10) 0.038(9) 0.067(10) -0.011(7) 0.027(8) -0.012(7)
N4 0.079(12) 0.020(7) 0.048(7) 0.010(6) 0.034(8) 0.005(7)
N5 0.043(8) 0.048(9) 0.047(7) 0.006(7) 0.024(6) -0.005(7)
N6 0.046(9) 0.030(8) 0.066(9) 0.002(7) 0.025(8) 0.004(6)
N7 0.049(10) 0.046(9) 0.048(8) 0.004(7) 0.020(7) -0.001(7)
N8 0.046(9) 0.037(8) 0.045(7) 0.002(6) 0.019(6) 0.000(6)
N9 0.058(12) 0.054(10) 0.046(8) 0.008(8) 0.018(8) 0.005(9)
O2 0.046(9) 0.064(11) 0.097(12) -0.021(9) 0.031(8) -0.015(7)
O1 0.047(8) 0.055(8) 0.052(7) 0.004(7) 0.011(6) -0.008(7)
O3 0.048(8) 0.057(8) 0.053(7) 0.004(6) 0.026(6) 0.000(6)
O4 0.045(8) 0.060(9) 0.065(8) 0.002(7) 0.031(7) 0.008(6)
O5 0.085(10) 0.048(9) 0.049(7) 0.001(6) 0.037(7) 0.017(7)
O6 0.057(9) 0.068(10) 0.041(6) 0.006(7) 0.009(6) 0.009(7)
Sb1 0.0507(7) 0.0467(8) 0.0652(7) -0.0031(6) 0.0246(6) -0.0032(6)
Sb2 0.0707(10) 0.1176(15) 0.0544(7) -0.0086(10) 0.0339(7) -0.0211(11)
Cl1 0.31(2) 0.238(15) 0.36(3) -0.106(16) 0.24(2) -0.124(15)
Cl2 0.31(2) 0.238(15) 0.36(3) -0.106(16) 0.24(2) -0.124(15)

loop_
_atom_type_symbol
_atom_type_description
_atom_type_scat_dispersion_real
_atom_type_scat_dispersion_imag
_atom_type_scat_source
C C 0.0181 0.0091 'International Tables Vol C Tables 4.2.6.8 and 6.1.1.4'
H H 0.0000 0.0000 'International Tables Vol C Tables 4.2.6.8 and 6.1.1.4'
Ag Ag 0.1306 4.2820 'International Tables Vol C Tables 4.2.6.8 and 6.1.1.4'
F F 0.0727 0.0534 'International Tables Vol C Tables 4.2.6.8 and 6.1.1.4'
N N 0.0311 0.0180 'International Tables Vol C Tables 4.2.6.8 and 6.1.1.4'
O O 0.0492 0.0322 'International Tables Vol C Tables 4.2.6.8 and 6.1.1.4'
Sb Sb -0.0562 5.8946 'International Tables Vol C Tables 4.2.6.8 and 6.1.1.4'
Cl Cl 0.3639 0.7018 'International Tables Vol C Tables 4.2.6.8 and 6.1.1.4'

loop_
_geom_angle_atom_site_label_1
_geom_angle_atom_site_label_2
_geom_angle_atom_site_label_3
_geom_angle
C2 C1 C6 122(2)
C2 C1 C9 130.9(19)
C6 C1 C9 107.4(19)
C3 C2 C1 121(2)
C3 C2 H2 119.3
C1 C2 H2 119.3
C2 C3 C4 118(2)
C2 C3 H3 121.0
C4 C3 H3 121.0
C5 C4 C3 122(2)
C5 C4 H4 118.8
C3 C4 H4 118.8
C4 C5 C6 119(2)
C4 C5 H5 120.5
C6 C5 H5 120.5
C1 C6 C5 118(2)
C1 C6 C7 113(2)
C5 C6 C7 129(2)
C8 C7 C6 103.3(19)
C8 C7 H7A 111.1
C6 C7 H7A 111.1
C8 C7 H7B 111.1
C6 C7 H7B 111.1
H7A C7 H7B 109.1
C7 C8 O1 108.1(18)
C7 C8 C9 111.6(19)
O1 C8 C9 100.3(15)
C7 C8 H8 112.1
O1 C8 H8 112.1
C9 C8 H8 112.1
C8 C9 N1 107.6(17)
C8 C9 C1 103.9(16)
N1 C9 C1 110.0(16)
C8 C9 H9 111.7
N1 C9 H9 111.7
C1 C9 H9 111.7
N1 C10 O1 118.5(18)
N1 C10 C11 127.3(18)
O1 C10 C11 114.2(17)
N2 C11 C12 124.7(19)
N2 C11 C10 116.2(18)
C12 C11 C10 119.0(18)
C13 C12 C11 115.9(18)
C13 C12 H12 122.0
C11 C12 H12 122.0
C14 C13 C12 122(2)
C14 C13 H13 119.1
C12 C13 H13 119.1
C13 C14 C15 117(2)
C13 C14 H14 121.4
C15 C14 H14 121.4
N2 C15 C14 123.8(19)
N2 C15 C16 114.7(17)
C14 C15 C16 121.4(19)
N3 C16 O2 117.6(19)
N3 C16 C15 127.8(19)
O2 C16 C15 114.4(18)
N3 C17 C25 114.1(18)
N3 C17 C18 104.1(18)
C25 C17 C18 104.4(19)
N3 C17 H17 111.3
C25 C17 H17 111.3
C18 C17 H17 111.3
O2 C18 C19 111(3)
O2 C18 C17 100.6(17)
C19 C18 C17 109(2)
O2 C18 H18 111.9
C19 C18 H18 111.9
C17 C18 H18 111.9
C20 C19 C18 102(2)
C20 C19 H19B 111.3
C18 C19 H19B 111.3
C20 C19 H19A 111.3
C18 C19 H19A 111.3
H19B C19 H19A 109.2
C25 C20 C21 116(2)
C25 C20 C19 115(2)
C21 C20 C19 129(2)
C22 C21 C20 119(3)
C22 C21 H21 120.5
C20 C21 H21 120.5
C21 C22 C23 122(2)
C21 C22 H22 119.1
C23 C22 H22 119.1
C22 C23 C24 121(3)
C22 C23 H23 119.5
C24 C23 H23 119.5
C25 C24 C23 119(3)
C25 C24 H24 120.6
C23 C24 H24 120.6
C24 C25 C20 123(2)
C24 C25 C17 128(2)
C20 C25 C17 108(2)
C31 C26 C27 122(2)
C31 C26 C34 110(2)
C27 C26 C34 128(2)
C28 C27 C26 117(3)
C28 C27 H27 121.4
C26 C27 H27 121.4
C29 C28 C27 122(3)
C29 C28 H28 119.0
C27 C28 H28 119.0
C28 C29 C30 120(3)
C28 C29 H29 119.9
C30 C29 H29 119.9
C31 C30 C29 120(3)
C31 C30 H30 120.2
C29 C30 H30 120.2
C30 C31 C26 119(3)
C30 C31 C32 129(3)
C26 C31 C32 112(2)
C31 C32 C33 104.7(18)
C31 C32 H32A 110.8
C33 C32 H32A 110.8
C31 C32 H32B 110.8
C33 C32 H32B 110.8
H32A C32 H32B 108.9
O3 C33 C32 109.1(16)
O3 C33 C34 102.1(14)
C32 C33 C34 108.7(19)
O3 C33 H33 112.1
C32 C33 H33 112.1
C34 C33 H33 112.1
N4 C34 C33 103.4(15)
N4 C34 C26 113.0(15)
C33 C34 C26 103.7(17)
N4 C34 H34 112.0
C33 C34 H34 112.0
C26 C34 H34 112.0
N4 C35 O3 120.5(17)
N4 C35 C36 122.4(18)
O3 C35 C36 117.0(17)
N5 C36 C37 124.8(16)
N5 C36 C35 117.0(16)
C37 C36 C35 118.2(17)
C38 C37 C36 117.4(17)
C38 C37 H37 121.3
C36 C37 H37 121.3
C37 C38 C39 119.6(18)
C37 C38 H38 120.2
C39 C38 H38 120.2
C40 C39 C38 118.5(18)
C40 C39 H39 120.8
C38 C39 H39 120.8
C39 C40 N5 124.1(17)
C39 C40 C41 118.8(17)
N5 C40 C41 116.9(15)
N6 C41 O4 119.1(17)
N6 C41 C40 125.6(18)
O4 C41 C40 114.9(16)
N6 C42 C43 106.9(17)
N6 C42 C50 109.4(16)
C43 C42 C50 103.7(17)
N6 C42 H42 112.1
C43 C42 H42 112.1
C50 C42 H42 112.1
O4 C43 C42 102.0(16)
O4 C43 C44 109.6(19)
C42 C43 C44 109.5(17)
O4 C43 H43 111.8
C42 C43 H43 111.8
C44 C43 H43 111.8
C45 C44 C43 104.1(18)
C45 C44 H44B 110.9
C43 C44 H44B 110.9
C45 C44 H44A 110.9
C43 C44 H44A 110.9
H44B C44 H44A 109.0
C50 C45 C46 118(2)
C50 C45 C44 115(2)
C46 C45 C44 127(2)
C47 C46 C45 119(3)
C47 C46 H46 120.6
C45 C46 H46 120.6
C46 C47 C48 124(2)
C46 C47 H47 118.2
C48 C47 H47 118.2
C47 C48 C49 119(3)
C47 C48 H48 120.6
C49 C48 H48 120.6
C50 C49 C48 115(2)
C50 C49 H49 122.6
C48 C49 H49 122.6
C45 C50 C49 126(2)
C45 C50 C42 108(2)
C49 C50 C42 126(2)
C56 C51 C52 119(2)
C56 C51 C59 112(2)
C52 C51 C59 129(2)
C53 C52 C51 121(3)
C53 C52 H52 119.5
C51 C52 H52 119.5
C52 C53 C54 120(4)
C52 C53 H53 119.9
C54 C53 H53 119.9
C55 C54 C53 123(3)
C55 C54 H54 118.4
C53 C54 H54 118.4
C54 C55 C56 114(3)
C54 C55 H55 122.8
C56 C55 H55 122.8
C51 C56 C55 122(3)
C51 C56 C57 111(2)
C55 C56 C57 127(3)
C58 C57 C56 104(2)
C58 C57 H57B 111.0
C56 C57 H57B 111.0
C58 C57 H57A 111.0
C56 C57 H57A 111.0
H57B C57 H57A 109.0
O5 C58 C59 102.2(15)
O5 C58 C57 107(2)
C59 C58 C57 108(2)
O5 C58 H58 112.8
C59 C58 H58 112.8
C57 C58 H58 112.8
C58 C59 N7 105.1(15)
C58 C59 C51 104.7(19)
N7 C59 C51 110.0(16)
C58 C59 H59 112.2
N7 C59 H59 112.2
C51 C59 H59 112.2
N7 C60 O5 120.0(17)
N7 C60 C61 124.7(17)
O5 C60 C61 115.3(16)
N8 C61 C62 124.6(19)
N8 C61 C60 115.5(17)
C62 C61 C60 119.8(18)
C61 C62 C63 116(2)
C61 C62 H62 122.0
C63 C62 H62 122.0
C64 C63 C62 122(2)
C64 C63 H63 119.2
C62 C63 H63 119.2
C63 C64 C65 117.2(19)
C63 C64 H64 121.4
C65 C64 H64 121.4
N8 C65 C64 122.3(18)
N8 C65 C66 117.2(16)
C64 C65 C66 120.4(17)
N9 C66 O6 122.1(19)
N9 C66 C65 122.7(17)
O6 C66 C65 115.2(19)
C68 C67 C75 101(2)
C68 C67 N9 104.0(19)
C75 C67 N9 111.9(17)
C68 C67 H67 113.0
C75 C67 H67 113.0
N9 C67 H67 113.0
O6 C68 C67 104.2(19)
O6 C68 C69 110(2)
C67 C68 C69 112(2)
O6 C68 H68 110.3
C67 C68 H68 110.3
C69 C68 H68 110.3
C70 C69 C68 103(2)
C70 C69 H69A 111.2
C68 C69 H69A 111.2
C70 C69 H69B 111.2
C68 C69 H69B 111.2
H69A C69 H69B 109.1
C71 C70 C75 124(3)
C71 C70 C69 128(3)
C75 C70 C69 108(2)
C70 C71 C72 117(4)
C70 C71 H71 121.3
C72 C71 H71 121.3
C73 C72 C71 123(3)
C73 C72 H72 118.3
C71 C72 H72 118.3
C72 C73 C74 116(4)
C72 C73 H73 121.8
C74 C73 H73 121.8
C75 C74 C73 119(4)
C75 C74 H74 120.3
C73 C74 H74 120.3
C70 C75 C74 120(3)
C70 C75 C67 114(2)
C74 C75 C67 126(3)
Cl1 C76 Cl2 109(5)
Cl1 C76 H76A 109.9
Cl2 C76 H76A 109.9
Cl1 C76 H76B 109.9
Cl2 C76 H76B 109.9
H76A C76 H76B 108.3
N1 Ag1 N7 125.1(6)
N1 Ag1 N4 114.9(5)
N7 Ag1 N4 116.8(6)
N1 Ag1 Ag2 95.3(4)
N7 Ag1 Ag2 99.1(4)
N4 Ag1 Ag2 93.3(4)
N9 Ag2 N3 121.8(7)
N9 Ag2 N6 110.1(6)
N3 Ag2 N6 123.9(6)
N9 Ag2 Ag1 92.8(5)
N3 Ag2 Ag1 99.9(4)
N6 Ag2 Ag1 97.1(4)
C10 N1 C9 105.2(16)
C10 N1 Ag1 127.6(14)
C9 N1 Ag1 127.1(13)
C11 N2 C15 116.1(16)
C16 N3 C17 108.1(18)
C16 N3 Ag2 127.8(15)
C17 N3 Ag2 123.9(14)
C35 N4 C34 106.4(16)
C35 N4 Ag1 125.5(13)
C34 N4 Ag1 127.7(12)
C36 N5 C40 115.4(14)
C41 N6 C42 103.9(17)
C41 N6 Ag2 119.8(13)
C42 N6 Ag2 135.0(13)
C60 N7 C59 104.9(16)
C60 N7 Ag1 125.7(13)
C59 N7 Ag1 129.3(13)
C61 N8 C65 118.1(17)
C66 N9 C67 104.0(17)
C66 N9 Ag2 132.1(14)
C67 N9 Ag2 123.2(15)
C16 O2 C18 109.1(19)
C10 O1 C8 107.0(15)
C35 O3 C33 106.6(15)
C41 O4 C43 107.7(15)
C60 O5 C58 106.7(15)
C66 O6 C68 104.1(18)
F1 Sb1 F3 90.3(8)
F1 Sb1 F2 89.7(7)
F3 Sb1 F2 89.6(7)
F1 Sb1 F5 90.3(8)
F3 Sb1 F5 91.8(6)
F2 Sb1 F5 178.6(7)
F1 Sb1 F6 91.4(8)
F3 Sb1 F6 178.0(7)
F2 Sb1 F6 91.4(7)
F5 Sb1 F6 87.1(7)
F1 Sb1 F4 178.4(8)
F3 Sb1 F4 89.4(6)
F2 Sb1 F4 88.8(6)
F5 Sb1 F4 91.2(8)
F6 Sb1 F4 88.9(7)
F12 Sb2 F10 90.7(11)
F12 Sb2 F7 89.8(11)
F10 Sb2 F7 179.1(11)
F12 Sb2 F8 91.1(12)
F10 Sb2 F8 90.2(10)
F7 Sb2 F8 89.0(8)
F12 Sb2 F11 89.6(11)
F10 Sb2 F11 90.4(10)
F7 Sb2 F11 90.4(8)
F8 Sb2 F11 179.1(10)
F12 Sb2 F9 177.3(11)
F10 Sb2 F9 89.9(9)
F7 Sb2 F9 89.6(8)
F8 Sb2 F9 91.5(9)
F11 Sb2 F9 87.8(8)

loop_
_geom_bond_atom_site_label_1
_geom_bond_atom_site_label_2
_geom_bond_distance
C1 C2 1.37(3)
C1 C6 1.38(3)
C1 C9 1.56(3)
C2 C3 1.36(3)
C2 H2 0.9300
C3 C4 1.38(4)
C3 H3 0.9300
C4 C5 1.38(4)
C4 H4 0.9300
C5 C6 1.42(4)
C5 H5 0.9300
C6 C7 1.53(3)
C7 C8 1.46(3)
C7 H7A 0.9700
C7 H7B 0.9700
C8 O1 1.49(3)
C8 C9 1.50(3)
C8 H8 0.9800
C9 N1 1.50(2)
C9 H9 0.9800
C10 N1 1.24(3)
C10 O1 1.36(2)
C10 C11 1.49(3)
C11 N2 1.31(2)
C11 C12 1.41(3)
C12 C13 1.37(3)
C12 H12 0.9300
C13 C14 1.32(3)
C13 H13 0.9300
C14 C15 1.40(3)
C14 H14 0.9300
C15 N2 1.32(2)
C15 C16 1.53(3)
C16 N3 1.21(3)
C16 O2 1.34(3)
C17 N3 1.47(2)
C17 C25 1.52(3)
C17 C18 1.57(4)
C17 H17 0.9800
C18 O2 1.43(4)
C18 C19 1.54(4)
C18 H18 0.9800
C19 C20 1.51(4)
C19 H19B 0.9700
C19 H19A 0.9700
C20 C25 1.41(3)
C20 C21 1.43(3)
C21 C22 1.34(5)
C21 H21 0.9300
C22 C23 1.35(5)
C22 H22 0.9300
C23 C24 1.37(4)
C23 H23 0.9300
C24 C25 1.32(3)
C24 H24 0.9300
C26 C31 1.37(3)
C26 C27 1.39(3)
C26 C34 1.53(3)
C27 C28 1.37(5)
C27 H27 0.9300
C28 C29 1.32(5)
C28 H28 0.9300
C29 C30 1.41(5)
C29 H29 0.9300
C30 C31 1.35(4)
C30 H30 0.9300
C31 C32 1.50(4)
C32 C33 1.50(3)
C32 H32A 0.9700
C32 H32B 0.9700
C33 O3 1.49(3)
C33 C34 1.53(3)
C33 H33 0.9800
C34 N4 1.52(2)
C34 H34 0.9800
C35 N4 1.22(3)
C35 O3 1.32(2)
C35 C36 1.50(2)
C36 N5 1.33(2)
C36 C37 1.38(3)
C37 C38 1.37(3)
C37 H37 0.9300
C38 C39 1.37(3)
C38 H38 0.9300
C39 C40 1.35(3)
C39 H39 0.9300
C40 N5 1.36(2)
C40 C41 1.50(3)
C41 N6 1.27(2)
C41 O4 1.31(2)
C42 N6 1.48(2)
C42 C43 1.50(3)
C42 C50 1.60(3)
C42 H42 0.9800
C43 O4 1.44(3)
C43 C44 1.54(3)
C43 H43 0.9800
C44 C45 1.48(3)
C44 H44B 0.9700
C44 H44A 0.9700
C45 C50 1.36(3)
C45 C46 1.40(3)
C46 C47 1.32(4)
C46 H46 0.9300
C47 C48 1.42(5)
C47 H47 0.9300
C48 C49 1.42(4)
C48 H48 0.9300
C49 C50 1.39(4)
C49 H49 0.9300
C51 C56 1.35(3)
C51 C52 1.37(3)
C51 C59 1.52(3)
C52 C53 1.34(4)
C52 H52 0.9300
C53 C54 1.38(6)
C53 H53 0.9300
C54 C55 1.35(5)
C54 H54 0.9300
C55 C56 1.45(4)
C55 H55 0.9300
C56 C57 1.54(4)
C57 C58 1.53(4)
C57 H57B 0.9700
C57 H57A 0.9700
C58 O5 1.50(3)
C58 C59 1.51(3)
C58 H58 0.9800
C59 N7 1.52(2)
C59 H59 0.9800
C60 N7 1.27(2)
C60 O5 1.31(2)
C60 C61 1.48(3)
C61 N8 1.33(2)
C61 C62 1.38(3)
C62 C63 1.40(3)
C62 H62 0.9300
C63 C64 1.37(3)
C63 H63 0.9300
C64 C65 1.41(3)
C64 H64 0.9300
C65 N8 1.35(2)
C65 C66 1.49(3)
C66 N9 1.23(3)
C66 O6 1.34(2)
C67 C68 1.49(4)
C67 C75 1.53(3)
C67 N9 1.53(3)
C67 H67 0.9800
C68 O6 1.47(3)
C68 C69 1.54(3)
C68 H68 0.9800
C69 C70 1.53(4)
C69 H69A 0.9700
C69 H69B 0.9700
C70 C71 1.29(4)
C70 C75 1.40(4)
C71 C72 1.43(6)
C71 H71 0.9300
C72 C73 1.39(7)
C72 H72 0.9300
C73 C74 1.42(5)
C73 H73 0.9300
C74 C75 1.41(4)
C74 H74 0.9300
C76 Cl1 1.69(8)
C76 Cl2 1.79(7)
C76 H76A 0.9700
C76 H76B 0.9700
Ag1 N1 2.258(16)
Ag1 N7 2.272(16)
Ag1 N4 2.306(17)
Ag1 Ag2 3.101(2)
Ag2 N9 2.237(18)
Ag2 N3 2.287(17)
Ag2 N6 2.334(18)
F1 Sb1 1.865(15)
F2 Sb1 1.875(14)
F3 Sb1 1.871(13)
F4 Sb1 1.903(15)
F5 Sb1 1.882(14)
F6 Sb1 1.902(14)
F7 Sb2 1.870(15)
F8 Sb2 1.870(18)
F9 Sb2 1.934(19)
F10 Sb2 1.857(17)
F11 Sb2 1.886(18)
F12 Sb2 1.84(2)

loop_
_geom_torsion_atom_site_label_1
_geom_torsion_atom_site_label_2
_geom_torsion_atom_site_label_3
_geom_torsion_atom_site_label_4
_geom_torsion
C6 C1 C2 C3 2(3)
C9 C1 C2 C3 179(2)
C1 C2 C3 C4 0(3)
C2 C3 C4 C5 -1(4)
C3 C4 C5 C6 -1(4)
C2 C1 C6 C5 -3(3)
C9 C1 C6 C5 179.2(17)
C2 C1 C6 C7 175.6(19)
C9 C1 C6 C7 -2(2)
C4 C5 C6 C1 2(3)
C4 C5 C6 C7 -176(2)
C1 C6 C7 C8 -3(2)
C5 C6 C7 C8 175(2)
C6 C7 C8 O1 -101.4(19)
C6 C7 C8 C9 8(2)
C7 C8 C9 N1 -125.8(19)
O1 C8 C9 N1 -12(2)
C7 C8 C9 C1 -9(2)
O1 C8 C9 C1 105.0(16)
C2 C1 C9 C8 -171(2)
C6 C1 C9 C8 7(2)
C2 C1 C9 N1 -56(3)
C6 C1 C9 N1 121.7(17)
N1 C10 C11 N2 25(3)
O1 C10 C11 N2 -153.5(17)
N1 C10 C11 C12 -151(2)
O1 C10 C11 C12 31(3)
N2 C11 C12 C13 -2(3)
C10 C11 C12 C13 173.5(19)
C11 C12 C13 C14 0(3)
C12 C13 C14 C15 4(4)
C13 C14 C15 N2 -7(3)
C13 C14 C15 C16 174(2)
N2 C15 C16 N3 13(3)
C14 C15 C16 N3 -167(2)
N2 C15 C16 O2 -162.9(18)
C14 C15 C16 O2 17(3)
N3 C17 C18 O2 0(2)
C25 C17 C18 O2 120(2)
N3 C17 C18 C19 -117(2)
C25 C17 C18 C19 3(3)
O2 C18 C19 C20 -109(2)
C17 C18 C19 C20 1(3)
C18 C19 C20 C25 -6(3)
C18 C19 C20 C21 179(2)
C25 C20 C21 C22 2(3)
C19 C20 C21 C22 177(3)
C20 C21 C22 C23 1(4)
C21 C22 C23 C24 1(5)
C22 C23 C24 C25 -7(4)
C23 C24 C25 C20 11(4)
C23 C24 C25 C17 175(2)
C21 C20 C25 C24 -8(3)
C19 C20 C25 C24 176(2)
C21 C20 C25 C17 -175.5(19)
C19 C20 C25 C17 9(3)
N3 C17 C25 C24 -60(3)
C18 C17 C25 C24 -173(2)
N3 C17 C25 C20 106(2)
C18 C17 C25 C20 -7(2)
C31 C26 C27 C28 -3(3)
C34 C26 C27 C28 176(2)
C26 C27 C28 C29 5(4)
C27 C28 C29 C30 -3(4)
C28 C29 C30 C31 -1(4)
C29 C30 C31 C26 3(4)
C29 C30 C31 C32 -177(2)
C27 C26 C31 C30 -1(4)
C34 C26 C31 C30 -180(2)
C27 C26 C31 C32 179(2)
C34 C26 C31 C32 0(3)
C30 C31 C32 C33 176(3)
C26 C31 C32 C33 -4(3)
C31 C32 C33 O3 -104(2)
C31 C32 C33 C34 6(2)
O3 C33 C34 N4 -9.5(18)
C32 C33 C34 N4 -124.6(16)
O3 C33 C34 C26 108.7(16)
C32 C33 C34 C26 -6.5(19)
C31 C26 C34 N4 115(2)
C27 C26 C34 N4 -64(3)
C31 C26 C34 C33 4(2)
C27 C26 C34 C33 -175.2(19)
N4 C35 C36 N5 33(3)
O3 C35 C36 N5 -150.2(17)
N4 C35 C36 C37 -145(2)
O3 C35 C36 C37 32(3)
N5 C36 C37 C38 -1(3)
C35 C36 C37 C38 177(2)
C36 C37 C38 C39 -3(3)
C37 C38 C39 C40 6(4)
C38 C39 C40 N5 -5(3)
C38 C39 C40 C41 171(2)
C39 C40 C41 N6 -151(2)
N5 C40 C41 N6 25(3)
C39 C40 C41 O4 36(3)
N5 C40 C41 O4 -148.1(17)
N6 C42 C43 O4 -4(2)
C50 C42 C43 O4 111.6(17)
N6 C42 C43 C44 -120(2)
C50 C42 C43 C44 -4(2)
O4 C43 C44 C45 -106(2)
C42 C43 C44 C45 5(3)
C43 C44 C45 C50 -4(3)
C43 C44 C45 C46 175(2)
C50 C45 C46 C47 -3(4)
C44 C45 C46 C47 178(2)
C45 C46 C47 C48 2(4)
C46 C47 C48 C49 1(4)
C47 C48 C49 C50 -2(4)
C46 C45 C50 C49 3(4)
C44 C45 C50 C49 -178(2)
C46 C45 C50 C42 -177.7(19)
C44 C45 C50 C42 1(3)
C48 C49 C50 C45 0(4)
C48 C49 C50 C42 -180(2)
N6 C42 C50 C45 116(2)
C43 C42 C50 C45 2(2)
N6 C42 C50 C49 -65(3)
C43 C42 C50 C49 -178(2)
C56 C51 C52 C53 0(4)
C59 C51 C52 C53 179(3)
C51 C52 C53 C54 -3(5)
C52 C53 C54 C55 4(5)
C53 C54 C55 C56 -2(4)
C52 C51 C56 C55 2(4)
C59 C51 C56 C55 -178(2)
C52 C51 C56 C57 -179(2)
C59 C51 C56 C57 2(3)
C54 C55 C56 C51 -1(4)
C54 C55 C56 C57 180(3)
C51 C56 C57 C58 -6(3)
C55 C56 C57 C58 173(2)
C56 C57 C58 O5 -102(2)
C56 C57 C58 C59 8(3)
O5 C58 C59 N7 -10(2)
C57 C58 C59 N7 -123(2)
O5 C58 C59 C51 105.9(18)
C57 C58 C59 C51 -7(2)
C56 C51 C59 C58 4(2)
C52 C51 C59 C58 -176(2)
C56 C51 C59 N7 116(2)
C52 C51 C59 N7 -63(3)
N7 C60 C61 N8 20(3)
O5 C60 C61 N8 -159.2(17)
N7 C60 C61 C62 -157.1(19)
O5 C60 C61 C62 24(3)
N8 C61 C62 C63 -2(3)
C60 C61 C62 C63 174.6(18)
C61 C62 C63 C64 1(3)
C62 C63 C64 C65 2(3)
C63 C64 C65 N8 -3(3)
C63 C64 C65 C66 174(2)
N8 C65 C66 N9 32(3)
C64 C65 C66 N9 -146(2)
N8 C65 C66 O6 -146.9(17)
C64 C65 C66 O6 36(3)
C75 C67 C68 O6 103.2(18)
N9 C67 C68 O6 -13(2)
C75 C67 C68 C69 -15(3)
N9 C67 C68 C69 -131(2)
O6 C68 C69 C70 -99(2)
C67 C68 C69 C70 16(3)
C68 C69 C70 C71 173(3)
C68 C69 C70 C75 -10(3)
C75 C70 C71 C72 0(4)
C69 C70 C71 C72 177(3)
C70 C71 C72 C73 2(5)
C71 C72 C73 C74 -3(5)
C72 C73 C74 C75 2(4)
C71 C70 C75 C74 0(4)
C69 C70 C75 C74 -178(2)
C71 C70 C75 C67 178(3)
C69 C70 C75 C67 1(3)
C73 C74 C75 C70 -1(3)
C73 C74 C75 C67 -180(2)
C68 C67 C75 C70 9(3)
N9 C67 C75 C70 119(2)
C68 C67 C75 C74 -172(2)
N9 C67 C75 C74 -62(3)
O1 C10 N1 C9 -2(2)
C11 C10 N1 C9 179.5(18)
O1 C10 N1 Ag1 179.2(12)
C11 C10 N1 Ag1 1(3)
C8 C9 N1 C10 9(2)
C1 C9 N1 C10 -103.3(19)
C8 C9 N1 Ag1 -172.3(13)
C1 C9 N1 Ag1 75.2(19)
C12 C11 N2 C15 -1(3)
C10 C11 N2 C15 -176.4(16)
C14 C15 N2 C11 5(3)
C16 C15 N2 C11 -175.2(17)
O2 C16 N3 C17 -7(3)
C15 C16 N3 C17 177(2)
O2 C16 N3 Ag2 177.4(14)
C15 C16 N3 Ag2 1(4)
C25 C17 N3 C16 -109(2)
C18 C17 N3 C16 4(3)
C25 C17 N3 Ag2 67(2)
C18 C17 N3 Ag2 179.7(15)
O3 C35 N4 C34 -4(2)
C36 C35 N4 C34 172.7(17)
O3 C35 N4 Ag1 169.4(12)
C36 C35 N4 Ag1 -14(3)
C33 C34 N4 C35 8.8(19)
C26 C34 N4 C35 -102.7(19)
C33 C34 N4 Ag1 -164.8(11)
C26 C34 N4 Ag1 83.7(18)
C37 C36 N5 C40 3(3)
C35 C36 N5 C40 -175.3(16)
C39 C40 N5 C36 0(3)
C41 C40 N5 C36 -175.1(16)
O4 C41 N6 C42 -5(2)
C40 C41 N6 C42 -177.8(18)
O4 C41 N6 Ag2 163.7(13)
C40 C41 N6 Ag2 -9(3)
C43 C42 N6 C41 5(2)
C50 C42 N6 C41 -106.2(19)
C43 C42 N6 Ag2 -161.0(14)
C50 C42 N6 Ag2 87(2)
O5 C60 N7 C59 -3(2)
C61 C60 N7 C59 177.4(18)
O5 C60 N7 Ag1 174.1(13)
C61 C60 N7 Ag1 -5(3)
C58 C59 N7 C60 9(2)
C51 C59 N7 C60 -103.6(19)
C58 C59 N7 Ag1 -168.9(15)
C51 C59 N7 Ag1 79(2)
C62 C61 N8 C65 1(3)
C60 C61 N8 C65 -176.2(16)
C64 C65 N8 C61 2(3)
C66 C65 N8 C61 -175.3(17)
O6 C66 N9 C67 -5(3)
C65 C66 N9 C67 176.5(18)
O6 C66 N9 Ag2 165.3(15)
C65 C66 N9 Ag2 -13(3)
C68 C67 N9 C66 11(2)
C75 C67 N9 C66 -97(2)
C68 C67 N9 Ag2 -160.3(15)
C75 C67 N9 Ag2 92(2)
N3 C16 O2 C18 7(3)
C15 C16 O2 C18 -176(2)
C19 C18 O2 C16 112(2)
C17 C18 O2 C16 -4(3)
N1 C10 O1 C8 -6(2)
C11 C10 O1 C8 172.9(16)
C7 C8 O1 C10 127.2(18)
C9 C8 O1 C10 10(2)
N4 C35 O3 C33 -2(2)
C36 C35 O3 C33 -179.5(16)
C32 C33 O3 C35 122.5(18)
C34 C33 O3 C35 8(2)
N6 C41 O4 C43 3(2)
C40 C41 O4 C43 176.1(16)
C42 C43 O4 C41 1(2)
C44 C43 O4 C41 117.1(18)
N7 C60 O5 C58 -3(3)
C61 C60 O5 C58 175.9(17)
C59 C58 O5 C60 8(2)
C57 C58 O5 C60 122(2)
N9 C66 O6 C68 -4(3)
C65 C66 O6 C68 175.1(18)
C67 C68 O6 C66 10(2)
C69 C68 O6 C66 130(2)
